data_8100144
loop_
_publ_author_name
'Rubin-Preminger, J. M.'
'Win, T.'
'Granot, Y.'
'Bittner, S.'

_publ_section_title
;
Crystal structure of N-[4-(2-chloro-1,4-dioxo-1,4-dihydro-naphthalen-
3-ylamino)-phenyl]-benzamide, C~23~H~15~ClN~2~O~3~
;
_journal_issue 3
_journal_name_full 'Zeitschrift f\"ur Kristallographie - New Crystal Structures'
_journal_page_first 323
_journal_page_last 324
_journal_volume 219
_journal_year 2004
_chemical_formula_moiety 'C23 H15 Cl N2 O3'
_chemical_formula_sum 'C23 H15 Cl N2 O3'
_chemical_formula_weight 402.82
_chemical_melting_point 503.15
_space_group_IT_number 4
_symmetry_cell_setting monoclinic
_symmetry_space_group_name_Hall 'P 2yb'
_symmetry_space_group_name_H-M 'P 1 21 1'
_cell_angle_alpha 90.00
_cell_angle_beta 91.021(5)
_cell_angle_gamma 90.00
_cell_formula_units_Z 2
_cell_length_a 12.4174(17)
_cell_length_b 4.4910(6)
_cell_length_c 16.514(2)
_cell_measurement_temperature 295(2)
_cell_volume 920.8(2)
_diffrn_ambient_temperature 295(2)
_exptl_crystal_density_diffrn 1.453
_cod_depositor_comments
;
The following automatic conversions were performed:

'_chemical_melting_point' value '230\%C' was changed to '503.15' - it
was converted from degrees Celsius(C) to Kelvins(K).

Automatic conversion script
Id: cif_fix_values 1646 2011-03-28 12:23:43Z adriana 
;
_cod_original_sg_symbol_H-M 'P 21'
_cod_database_code 8100144

loop_
_symmetry_equiv_pos_as_xyz
'x, y, z'
'-x, y+1/2, -z'

loop_
_atom_site_label
_atom_site_type_symbol
_atom_site_fract_x
_atom_site_fract_y
_atom_site_fract_z
_atom_site_U_iso_or_equiv
_atom_site_adp_type
_atom_site_occupancy
_atom_site_symmetry_multiplicity
_atom_site_Wyckoff_symbol
_atom_site_calc_flag
_atom_site_refinement_flags
_atom_site_disorder_assembly
_atom_site_disorder_group
Cl1 Cl 0.96882(10) 0.6638(4) 0.38471(8) 0.0573(4) Uani 1 2 a d . . .
N2 N 0.6841(3) 0.8635(11) 0.6684(2) 0.0468(12) Uani 1 2 a d . . .
H2 H 0.7426 0.8546 0.6971 0.056 Uiso 1 2 a calc R . .
O3 O 0.6707(3) 0.2162(12) 0.2120(2) 0.0693(13) Uani 1 2 a d . . .
C11 C 0.7168(4) 0.5923(12) 0.4283(3) 0.0419(14) Uani 1 2 a d . . .
N1 N 0.7226(3) 0.4914(10) 0.3466(2) 0.0455(12) Uani 1 2 a d . . .
H1 H 0.6628 0.5045 0.3197 0.055 Uiso 1 2 a calc R . .
O4 O 1.0911(3) 0.3103(10) 0.2731(2) 0.0593(12) Uani 1 2 a d . . .
C12 C 0.7791(4) 0.4637(13) 0.4902(3) 0.0462(14) Uani 1 2 a d . . .
H12 H 0.8298 0.3183 0.4783 0.055 Uiso 1 2 a calc R . .
C19 C 0.9162(4) 0.4197(12) 0.3138(3) 0.0422(13) Uani 1 2 a d . . .
O1 O 0.5078(3) 0.9631(12) 0.6723(2) 0.0699(14) Uani 1 2 a d . . .
C18 C 0.9943(4) 0.2706(13) 0.2631(3) 0.0443(14) Uani 1 2 a d . . .
C9 C 0.6266(4) 0.8927(14) 0.5267(3) 0.0466(15) Uani 1 2 a d . . .
H9 H 0.5747 1.0344 0.5389 0.056 Uiso 1 2 a calc R . .
C8 C 0.6902(4) 0.7700(13) 0.5877(3) 0.0403(13) Uani 1 2 a d . . .
C16 C 0.8442(4) 0.0393(12) 0.1818(3) 0.0415(13) Uani 1 2 a d . . .
C15 C 0.7662(4) 0.2072(14) 0.2309(3) 0.0457(14) Uani 1 2 a d . . .
C7 C 0.5968(4) 0.9648(14) 0.7053(3) 0.0469(15) Uani 1 2 a d . . .
C14 C 0.8058(4) 0.3779(12) 0.3034(3) 0.0400(13) Uani 1 2 a d . . .
C13 C 0.7650(4) 0.5542(12) 0.5688(3) 0.0447(14) Uani 1 2 a d . . .
H13 H 0.8065 0.4687 0.6100 0.054 Uiso 1 2 a calc R . .
C17 C 0.9546(4) 0.0640(13) 0.1986(3) 0.0441(14) Uani 1 2 a d . . .
C20 C 0.8075(5) -0.1472(14) 0.1198(3) 0.0500(15) Uani 1 2 a d . . .
H20 H 0.7342 -0.1651 0.1086 0.060 Uiso 1 2 a calc R . .
C10 C 0.6406(4) 0.8029(13) 0.4471(3) 0.0448(14) Uani 1 2 a d . . .
H10 H 0.5980 0.8859 0.4060 0.054 Uiso 1 2 a calc R . .
C4 C 0.6106(4) 1.0784(13) 0.7903(3) 0.0456(14) Uani 1 2 a d . . .
C23 C 1.0274(5) -0.0978(15) 0.1524(3) 0.0558(16) Uani 1 2 a d . . .
H23 H 1.1010 -0.0829 0.1631 0.067 Uiso 1 2 a calc R . .
C21 C 0.8812(5) -0.3057(16) 0.0750(3) 0.0592(16) Uani 1 2 a d . . .
H21 H 0.8574 -0.4314 0.0337 0.071 Uiso 1 2 a calc R . .
C22 C 0.9902(5) -0.2773(16) 0.0918(3) 0.0611(18) Uani 1 2 a d . . .
H22 H 1.0391 -0.3831 0.0609 0.073 Uiso 1 2 a calc R . .
C3 C 0.5334(5) 1.2625(16) 0.8191(3) 0.0660(19) Uani 1 2 a d . . .
H3 H 0.4749 1.3125 0.7859 0.079 Uiso 1 2 a calc R . .
C5 C 0.6965(4) 1.0049(15) 0.8402(3) 0.0553(17) Uani 1 2 a d . . .
H5 H 0.7503 0.8797 0.8215 0.066 Uiso 1 2 a calc R . .
C6 C 0.7029(5) 1.1166(17) 0.9177(3) 0.067(2) Uani 1 2 a d . . .
H6 H 0.7612 1.0664 0.9511 0.081 Uiso 1 2 a calc R . .
C1 C 0.6243(5) 1.3010(16) 0.9463(3) 0.0667(19) Uani 1 2 a d . . .
H1A H 0.6285 1.3736 0.9990 0.080 Uiso 1 2 a calc R . .
C2 C 0.5397(6) 1.3771(18) 0.8968(4) 0.078(2) Uani 1 2 a d . . .
H2A H 0.4866 1.5054 0.9151 0.094 Uiso 1 2 a calc R . .

loop_
_atom_site_aniso_label
_atom_site_aniso_U_11
_atom_site_aniso_U_22
_atom_site_aniso_U_33
_atom_site_aniso_U_23
_atom_site_aniso_U_13
_atom_site_aniso_U_12
Cl1 0.0427(7) 0.0696(10) 0.0593(8) -0.0034(8) -0.0041(6) -0.0195(8)
N2 0.027(2) 0.070(3) 0.043(2) -0.004(2) -0.0019(19) 0.010(2)
O3 0.032(2) 0.103(4) 0.073(3) -0.025(3) -0.0048(18) -0.009(2)
C11 0.030(3) 0.054(4) 0.042(3) 0.000(3) 0.000(2) -0.009(3)
N1 0.033(2) 0.060(3) 0.044(2) -0.009(2) -0.0009(19) 0.002(2)
O4 0.0270(19) 0.087(3) 0.064(2) 0.010(2) -0.0016(17) -0.004(2)
C12 0.033(3) 0.048(4) 0.057(3) -0.003(3) 0.002(2) 0.005(3)
C19 0.035(3) 0.046(3) 0.045(3) 0.006(3) -0.012(2) -0.007(3)
O1 0.028(2) 0.130(4) 0.052(2) -0.003(2) -0.0039(17) 0.015(2)
C18 0.034(3) 0.051(4) 0.048(3) 0.016(3) 0.006(2) 0.000(3)
C9 0.029(3) 0.063(4) 0.047(3) -0.001(3) 0.000(2) 0.002(3)
C8 0.025(2) 0.052(4) 0.045(3) 0.001(3) 0.005(2) -0.001(3)
C16 0.045(3) 0.041(3) 0.038(3) 0.009(2) 0.003(2) 0.000(3)
C15 0.032(3) 0.056(4) 0.049(3) -0.005(3) -0.001(2) -0.011(3)
C7 0.033(3) 0.063(4) 0.045(3) 0.003(3) 0.004(2) 0.005(3)
C14 0.034(3) 0.044(3) 0.041(3) 0.001(3) -0.002(2) -0.005(3)
C13 0.038(3) 0.055(4) 0.041(3) -0.002(3) -0.007(2) -0.002(3)
C17 0.038(3) 0.054(4) 0.040(3) 0.009(3) 0.005(2) 0.000(3)
C20 0.052(3) 0.054(4) 0.044(3) 0.005(3) -0.003(3) -0.007(3)
C10 0.027(3) 0.058(4) 0.050(3) 0.002(3) -0.003(2) 0.002(3)
C4 0.032(3) 0.059(4) 0.047(3) 0.003(3) 0.012(2) 0.001(3)
C23 0.044(3) 0.066(4) 0.058(3) 0.018(3) 0.018(3) 0.010(3)
C21 0.070(4) 0.056(4) 0.052(3) -0.004(3) 0.009(3) 0.001(4)
C22 0.065(4) 0.068(5) 0.051(3) 0.002(4) 0.018(3) 0.005(4)
C3 0.054(4) 0.080(5) 0.063(4) -0.011(4) -0.003(3) 0.017(4)
C5 0.043(3) 0.083(5) 0.040(3) 0.005(3) 0.004(2) 0.015(3)
C6 0.049(4) 0.101(6) 0.051(3) 0.009(4) 0.001(3) -0.004(4)
C1 0.066(4) 0.082(5) 0.052(3) -0.005(3) 0.016(3) -0.017(4)
C2 0.064(4) 0.092(6) 0.078(5) -0.023(4) 0.015(4) 0.014(4)

loop_
_geom_bond_atom_site_label_1
_geom_bond_atom_site_label_2
_geom_bond_distance
_geom_bond_site_symmetry_2
_geom_bond_publ_flag
Cl1 C19 1.724(5) . ?
N2 C7 1.333(6) . ?
N2 C8 1.402(6) . ?
N2 H2 0.8600 . ?
O3 C15 1.222(5) . ?
C11 C10 1.377(7) . ?
C11 C12 1.396(7) . ?
C11 N1 1.426(6) . ?
N1 C14 1.365(6) . ?
N1 H1 0.8600 . ?
O4 C18 1.223(6) . ?
C12 C13 1.375(7) . ?
C12 H12 0.9300 . ?
C19 C14 1.391(6) . ?
C19 C18 1.456(7) . ?
O1 C7 1.223(6) . ?
C18 C17 1.490(7) . ?
C9 C8 1.383(7) . ?
C9 C10 1.389(6) . ?
C9 H9 0.9300 . ?
C8 C13 1.382(7) . ?
C16 C20 1.393(7) . ?
C16 C17 1.399(7) . ?
C16 C15 1.480(7) . ?
C15 C14 1.498(7) . ?
C7 C4 1.500(7) . ?
C13 H13 0.9300 . ?
C17 C23 1.397(7) . ?
C20 C21 1.383(8) . ?
C20 H20 0.9300 . ?
C10 H10 0.9300 . ?
C4 C3 1.359(7) . ?
C4 C5 1.377(7) . ?
C23 C22 1.360(8) . ?
C23 H23 0.9300 . ?
C21 C22 1.382(8) . ?
C21 H21 0.9300 . ?
C22 H22 0.9300 . ?
C3 C2 1.383(8) . ?
C3 H3 0.9300 . ?
C5 C6 1.377(7) . ?
C5 H5 0.9300 . ?
C6 C1 1.371(9) . ?
C6 H6 0.9300 . ?
C1 C2 1.363(8) . ?
C1 H1A 0.9300 . ?
C2 H2A 0.9300 . ?

loop_
_cod_related_entry_id
_cod_related_entry_database
_cod_related_entry_code
1 ChemSpider 21122495
